data_4129424
loop_
_publ_author_name
'Liu, Guangfeng'
'Liu, Jie'
'Sun, Hao'
'Zheng, Xiaoxin'
'Liu, Yang'
'Li, Xiaomin'
'Qi, He'
'Bai, Xuedong'
'Jackson, Kenneth A.'
'Tao, Xutang'

_publ_section_title
;
 In situ imaging of on-surface, solvent-free molecular single-crystal
 growth.
;
_journal_issue 15
_journal_name_full 'Journal of the American Chemical Society'
_journal_page_first 4972
_journal_page_last 4975
_journal_paper_doi 10.1021/jacs.5b02637
_journal_volume 137
_journal_year 2015
_chemical_formula_moiety 'C18 H12 N2 Ni S2'
_chemical_formula_sum 'C18 H12 N2 Ni S2'
_chemical_formula_weight 379.13
_space_group_IT_number 14
_space_group_name_Hall '-P 2ybc'
_space_group_name_H-M_alt 'P 1 21/c 1'
_symmetry_cell_setting monoclinic
_symmetry_space_group_name_Hall '-P 2ybc'
_symmetry_space_group_name_H-M 'P 1 21/c 1'
_atom_sites_solution_hydrogens geom
_atom_sites_solution_primary direct
_atom_sites_solution_secondary difmap
_audit_creation_method SHELXL-97
_cell_angle_alpha 90.00
_cell_angle_beta 91.3460(10)
_cell_angle_gamma 90.00
_cell_formula_units_Z 2
_cell_length_a 3.6839(3)
_cell_length_b 14.8496(14)
_cell_length_c 13.0315(12)
_cell_measurement_reflns_used 2836
_cell_measurement_temperature 296(2)
_cell_measurement_theta_max 27.48
_cell_measurement_theta_min 2.74
_cell_volume 712.68(11)
_computing_cell_refinement 'Bruker SAINT'
_computing_data_collection 'Bruker APEX2'
_computing_data_reduction 'Bruker SAINT'
_computing_molecular_graphics 'Bruker SHELXTL'
_computing_publication_material 'Bruker SHELXTL'
_computing_structure_refinement 'SHELXL-97 (Sheldrick, 2008)'
_computing_structure_solution 'SHELXS-97 (Sheldrick, 2008)'
_diffrn_ambient_temperature 296(2)
_diffrn_measured_fraction_theta_full 0.985
_diffrn_measured_fraction_theta_max 0.985
_diffrn_measurement_device_type 'Bruker APEX-II CCD'
_diffrn_measurement_method '\f and \w scans'
_diffrn_radiation_monochromator graphite
_diffrn_radiation_source 'fine-focus sealed tube'
_diffrn_radiation_type MoK\a
_diffrn_radiation_wavelength 0.71073
_diffrn_reflns_av_R_equivalents 0.0137
_diffrn_reflns_av_sigmaI/netI 0.0156
_diffrn_reflns_limit_h_max 4
_diffrn_reflns_limit_h_min -4
_diffrn_reflns_limit_k_max 19
_diffrn_reflns_limit_k_min -18
_diffrn_reflns_limit_l_max 13
_diffrn_reflns_limit_l_min -16
_diffrn_reflns_number 4241
_diffrn_reflns_theta_full 27.52
_diffrn_reflns_theta_max 27.52
_diffrn_reflns_theta_min 2.08
_exptl_absorpt_coefficient_mu 1.652
_exptl_absorpt_correction_T_max 0.9219
_exptl_absorpt_correction_T_min 0.4921
_exptl_absorpt_correction_type multi-scan
_exptl_absorpt_process_details 'APEX2 Software Suite (Bruker,2009)'
_exptl_crystal_colour black
_exptl_crystal_density_diffrn 1.767
_exptl_crystal_density_method 'not measured'
_exptl_crystal_description prism
_exptl_crystal_F_000 388
_exptl_crystal_size_max 0.50
_exptl_crystal_size_mid 0.05
_exptl_crystal_size_min 0.05
_refine_diff_density_max 0.321
_refine_diff_density_min -0.190
_refine_diff_density_rms 0.054
_refine_ls_extinction_method none
_refine_ls_goodness_of_fit_ref 0.993
_refine_ls_hydrogen_treatment constr
_refine_ls_matrix_type full
_refine_ls_number_parameters 106
_refine_ls_number_reflns 1612
_refine_ls_number_restraints 0
_refine_ls_restrained_S_all 0.993
_refine_ls_R_factor_all 0.0236
_refine_ls_R_factor_gt 0.0220
_refine_ls_shift/su_max 0.010
_refine_ls_shift/su_mean 0.002
_refine_ls_structure_factor_coef Fsqd
_refine_ls_weighting_details 'calc w=1/[\s^2^(Fo^2^)+(0.0288P)^2^+0.4773P] where P=(Fo^2^+2Fc^2^)/3'
_refine_ls_weighting_scheme calc
_refine_ls_wR_factor_gt 0.0562
_refine_ls_wR_factor_ref 0.0570
_reflns_number_gt 1507
_reflns_number_total 1612
_reflns_threshold_expression >2sigma(I)
_cod_data_source_file ja5b02637_si_006.cif
_cod_data_source_block '[Ni(qt)2]'
_cod_depositor_comments
;
The following automatic conversions were performed:

data item '_symmetry_cell_setting' value 'Monoclinic' was changed to
'monoclinic' in accordance with the
/home/saulius/struct/COD-crude-data/automatic-downloads/DataCite-retrospective/ACS/depositions/lib/dictionaries/cif_core.dic
dictionary named 'cif_core.dic' version 2.4.2 last updated on
2011-04-26.

Automatic conversion script
Id: cif_fix_values 6909 2019-04-08 15:41:33Z antanas 
;
_cod_original_sg_symbol_H-M 'P2(1)/c  '
_cod_database_code 4129424

loop_
_symmetry_equiv_pos_as_xyz
'x, y, z'
'-x, y+1/2, -z+1/2'
'-x, -y, -z'
'x, -y-1/2, z-1/2'

loop_
_atom_site_label
_atom_site_type_symbol
_atom_site_fract_x
_atom_site_fract_y
_atom_site_fract_z
_atom_site_U_iso_or_equiv
_atom_site_adp_type
_atom_site_occupancy
_atom_site_symmetry_multiplicity
_atom_site_calc_flag
_atom_site_refinement_flags
Ni1 Ni 0.0000 0.5000 0.0000 0.02029(9) Uani 1 2 d S
S1 S 0.47235(10) 0.44214(2) 0.11275(3) 0.02236(10) Uani 1 1 d .
N1 N 0.0701(3) 0.61534(8) 0.08771(10) 0.0207(3) Uani 1 1 d .
C1 C 0.2229(4) 0.60532(10) 0.18481(11) 0.0212(3) Uani 1 1 d .
C2 C 0.2047(4) 0.67596(11) 0.25853(13) 0.0265(3) Uani 1 1 d .
C3 C 0.0495(5) 0.75872(12) 0.22731(15) 0.0322(4) Uani 1 1 d .
H3 H 0.0338 0.8061 0.2737 0.039 Uiso 1 1 calc R
C4 C -0.0779(5) 0.76896(11) 0.12842(14) 0.0314(4) Uani 1 1 d .
H4 H -0.1683 0.8241 0.1057 0.038 Uiso 1 1 calc R
C5 C -0.0695(4) 0.69442(11) 0.06172(13) 0.0253(3) Uani 1 1 d .
H5 H -0.1676 0.7012 -0.0042 0.030 Uiso 1 1 calc R
C6 C 0.3458(5) 0.66028(13) 0.35947(13) 0.0331(4) Uani 1 1 d .
H6 H 0.3321 0.7052 0.4090 0.040 Uiso 1 1 calc R
C7 C 0.5013(5) 0.57940(14) 0.38369(13) 0.0349(4) Uani 1 1 d .
H7 H 0.5859 0.5692 0.4505 0.042 Uiso 1 1 calc R
C8 C 0.5365(5) 0.51106(12) 0.30964(13) 0.0290(4) Uani 1 1 d .
H8 H 0.6499 0.4573 0.3279 0.035 Uiso 1 1 calc R
C9 C 0.4046(4) 0.52265(11) 0.20957(12) 0.0221(3) Uani 1 1 d .

loop_
_atom_site_aniso_label
_atom_site_aniso_U_11
_atom_site_aniso_U_22
_atom_site_aniso_U_33
_atom_site_aniso_U_23
_atom_site_aniso_U_13
_atom_site_aniso_U_12
Ni1 0.02219(15) 0.01798(15) 0.02054(15) -0.00185(10) -0.00300(10) 0.00133(10)
S1 0.02269(19) 0.02050(18) 0.02380(19) 0.00016(14) -0.00140(14) 0.00144(14)
N1 0.0187(6) 0.0211(6) 0.0223(6) -0.0015(5) 0.0009(5) -0.0017(5)
C1 0.0182(7) 0.0238(7) 0.0217(7) -0.0017(6) 0.0026(5) -0.0046(6)
C2 0.0208(7) 0.0307(8) 0.0284(8) -0.0071(7) 0.0059(6) -0.0067(6)
C3 0.0295(9) 0.0270(8) 0.0404(9) -0.0129(7) 0.0070(7) -0.0040(7)
C4 0.0291(9) 0.0205(8) 0.0447(10) -0.0029(7) 0.0030(7) 0.0004(6)
C5 0.0240(8) 0.0233(7) 0.0285(8) 0.0011(6) 0.0008(6) -0.0012(6)
C6 0.0307(9) 0.0440(10) 0.0250(8) -0.0123(7) 0.0041(7) -0.0085(7)
C7 0.0330(9) 0.0515(11) 0.0201(8) -0.0011(7) -0.0013(6) -0.0096(8)
C8 0.0264(8) 0.0357(9) 0.0249(8) 0.0054(7) -0.0020(6) -0.0036(7)
C9 0.0193(7) 0.0259(7) 0.0212(7) -0.0007(6) 0.0021(5) -0.0042(6)

loop_
_atom_type_symbol
_atom_type_description
_atom_type_scat_dispersion_real
_atom_type_scat_dispersion_imag
_atom_type_scat_source
C C 0.0033 0.0016 'International Tables Vol C Tables 4.2.6.8 and 6.1.1.4'
H H 0.0000 0.0000 'International Tables Vol C Tables 4.2.6.8 and 6.1.1.4'
N N 0.0061 0.0033 'International Tables Vol C Tables 4.2.6.8 and 6.1.1.4'
S S 0.1246 0.1234 'International Tables Vol C Tables 4.2.6.8 and 6.1.1.4'
Ni Ni 0.3393 1.1124 'International Tables Vol C Tables 4.2.6.8 and 6.1.1.4'

loop_
_geom_angle_atom_site_label_1
_geom_angle_atom_site_label_2
_geom_angle_atom_site_label_3
_geom_angle
_geom_angle_site_symmetry_1
_geom_angle_site_symmetry_3
N1 Ni1 N1 180.0 3_565 .
N1 Ni1 S1 83.08(4) 3_565 3_565
N1 Ni1 S1 96.92(4) . 3_565
N1 Ni1 S1 96.92(4) 3_565 .
N1 Ni1 S1 83.08(4) . .
S1 Ni1 S1 179.999(14) 3_565 .
N1 Ni1 S1 87.34(4) 3_565 1_455
N1 Ni1 S1 92.66(4) . 1_455
S1 Ni1 S1 85.635(14) 3_565 1_455
S1 Ni1 S1 94.364(14) . 1_455
N1 Ni1 S1 92.66(4) 3_565 3_665
N1 Ni1 S1 87.34(4) . 3_665
S1 Ni1 S1 94.365(14) 3_565 3_665
S1 Ni1 S1 85.636(14) . 3_665
S1 Ni1 S1 180.000(15) 1_455 3_665
C9 S1 Ni1 94.73(5) . .
C9 S1 Ni1 107.46(5) . 1_655
Ni1 S1 Ni1 94.363(14) . 1_655
C5 N1 C1 118.55(13) . .
C5 N1 Ni1 123.37(10) . .
C1 N1 Ni1 117.34(10) . .
N1 C1 C2 120.91(14) . .
N1 C1 C9 118.52(13) . .
C2 C1 C9 120.56(14) . .
C3 C2 C6 123.10(16) . .
C3 C2 C1 118.15(15) . .
C6 C2 C1 118.74(16) . .
C4 C3 C2 119.70(15) . .
C4 C3 H3 120.2 . .
C2 C3 H3 120.1 . .
C3 C4 C5 118.79(16) . .
C3 C4 H4 120.6 . .
C5 C4 H4 120.6 . .
N1 C5 C4 123.63(15) . .
N1 C5 H5 118.2 . .
C4 C5 H5 118.2 . .
C7 C6 C2 120.04(16) . .
C7 C6 H6 120.0 . .
C2 C6 H6 120.0 . .
C6 C7 C8 121.37(16) . .
C6 C7 H7 119.3 . .
C8 C7 H7 119.3 . .
C9 C8 C7 121.15(16) . .
C9 C8 H8 119.4 . .
C7 C8 H8 119.4 . .
C8 C9 C1 117.93(14) . .
C8 C9 S1 122.38(13) . .
C1 C9 S1 119.62(11) . .

loop_
_geom_bond_atom_site_label_1
_geom_bond_atom_site_label_2
_geom_bond_distance
_geom_bond_site_symmetry_2
Ni1 N1 2.0719(13) 3_565
Ni1 N1 2.0719(13) .
Ni1 S1 2.4093(4) 3_565
Ni1 S1 2.4093(4) .
Ni1 S1 2.6095(4) 1_455
Ni1 S1 2.6095(4) 3_665
S1 C9 1.7602(16) .
S1 Ni1 2.6095(4) 1_655
N1 C5 1.323(2) .
N1 C1 1.3809(19) .
C1 C2 1.425(2) .
C1 C9 1.431(2) .
C2 C3 1.411(3) .
C2 C6 1.422(2) .
C3 C4 1.370(3) .
C3 H3 0.9300 .
C4 C5 1.408(2) .
C4 H4 0.9300 .
C5 H5 0.9300 .
C6 C7 1.364(3) .
C6 H6 0.9300 .
C7 C8 1.408(3) .
C7 H7 0.9300 .
C8 C9 1.392(2) .
C8 H8 0.9300 .
